data_7205587
loop_
_publ_author_name
'Kole, Goutam Kumar'
'Tan, Geok Kheng'
'Vittal, Jagadese J.'

_publ_section_title
;
 Crystal engineering studies on the salts of
 trans-4,4&#x2032;-stilbenedicarboxylic acid in the context of solid
 state [2 + 2] cycloaddition reaction
;
_journal_issue 9
_journal_name_full CrystEngComm
_journal_page_first 3138
_journal_paper_doi 10.1039/c0ce00224k
_journal_volume 13
_journal_year 2011
_chemical_formula_sum 'C9 H15 N3 O4'
_chemical_formula_weight 229.24
_chemical_name_systematic
;
?
;
_space_group_IT_number 14
_symmetry_cell_setting monoclinic
_symmetry_space_group_name_Hall '-P 2ybc'
_symmetry_space_group_name_H-M 'P 1 21/c 1'
_atom_sites_solution_hydrogens geom
_atom_sites_solution_primary direct
_atom_sites_solution_secondary difmap
_audit_creation_method SHELXL-97
_cell_angle_alpha 90.00
_cell_angle_beta 93.170(2)
_cell_angle_gamma 90.00
_cell_formula_units_Z 4
_cell_length_a 11.6939(8)
_cell_length_b 10.6964(7)
_cell_length_c 8.8496(6)
_cell_measurement_reflns_used 3022
_cell_measurement_temperature 223(2)
_cell_measurement_theta_max 27.41
_cell_measurement_theta_min 2.58
_cell_volume 1105.24(13)
_computing_cell_refinement 'Bruker SMART'
_computing_data_collection 'Bruker SMART'
_computing_data_reduction 'Bruker SAINT'
_computing_molecular_graphics 'Bruker SHELXTL'
_computing_publication_material 'Bruker SHELXTL'
_computing_structure_refinement 'SHELXL-97 (Sheldrick, 1997)'
_computing_structure_solution 'SHELXS-97 (Sheldrick, 1990)'
_diffrn_ambient_temperature 223(2)
_diffrn_measured_fraction_theta_full 0.998
_diffrn_measured_fraction_theta_max 0.998
_diffrn_measurement_device_type 'CCD area detector'
_diffrn_measurement_method 'phi and omega scans'
_diffrn_radiation_monochromator graphite
_diffrn_radiation_source 'fine-focus sealed tube'
_diffrn_radiation_type MoK\a
_diffrn_radiation_wavelength 0.71073
_diffrn_reflns_av_R_equivalents 0.0240
_diffrn_reflns_av_sigmaI/netI 0.0265
_diffrn_reflns_limit_h_max 10
_diffrn_reflns_limit_h_min -15
_diffrn_reflns_limit_k_max 13
_diffrn_reflns_limit_k_min -13
_diffrn_reflns_limit_l_max 11
_diffrn_reflns_limit_l_min -11
_diffrn_reflns_number 7613
_diffrn_reflns_theta_full 27.48
_diffrn_reflns_theta_max 27.48
_diffrn_reflns_theta_min 1.74
_exptl_absorpt_coefficient_mu 0.109
_exptl_absorpt_correction_T_max 0.9892
_exptl_absorpt_correction_T_min 0.9414
_exptl_absorpt_correction_type multi-scan
_exptl_absorpt_process_details 'Sadabs, (Sheldrick 2005)'
_exptl_crystal_colour colourless
_exptl_crystal_density_diffrn 1.378
_exptl_crystal_density_meas ?
_exptl_crystal_density_method 'not measured'
_exptl_crystal_description Rod
_exptl_crystal_F_000 488
_exptl_crystal_size_max 0.56
_exptl_crystal_size_mid 0.32
_exptl_crystal_size_min 0.10
_refine_diff_density_max 0.334
_refine_diff_density_min -0.444
_refine_diff_density_rms 0.111
_refine_ls_extinction_method none
_refine_ls_goodness_of_fit_ref 1.056
_refine_ls_hydrogen_treatment mixed
_refine_ls_matrix_type full
_refine_ls_number_parameters 161
_refine_ls_number_reflns 2529
_refine_ls_number_restraints 0
_refine_ls_restrained_S_all 1.056
_refine_ls_R_factor_all 0.0520
_refine_ls_R_factor_gt 0.0482
_refine_ls_shift/su_max 0.001
_refine_ls_shift/su_mean 0.000
_refine_ls_structure_factor_coef Fsqd
_refine_ls_weighting_details 'calc w=1/[\s^2^(Fo^2^)+(0.0730P)^2^+0.3405P] where P=(Fo^2^+2Fc^2^)/3'
_refine_ls_weighting_scheme calc
_refine_ls_wR_factor_gt 0.1260
_refine_ls_wR_factor_ref 0.1294
_reflns_number_gt 2279
_reflns_number_total 2529
_reflns_threshold_expression >2sigma(I)
_cod_data_source_file c0ce00224k.txt
_cod_data_source_block compound_6
_cod_depositor_comments
;
The following automatic conversions were performed:
'_symmetry_cell_setting' value 'Monoclinic' changed to 'monoclinic'
according to '/home/saulius/struct/CIF-dictionaries/cif_core.dic'
dictionary named 'cif_core.dic' version 2.4.1 from 2010-06-29.

Automatic conversion script
Id: cif_fix_enum 1555 2011-01-17 13:19:09Z saulius 

The following automatic conversions were performed:

'_exptl_crystal_density_meas' value 'Not measured' was changed to '?'
- the value is perceived as not measured.

Automatic conversion script
Id: cif_fix_values 3008 2015-01-20 13:52:24Z robertas 
;
_cod_original_sg_symbol_H-M P2(1)/c
_cod_database_code 7205587

loop_
_symmetry_equiv_pos_as_xyz
'x, y, z'
'-x, y+1/2, -z+1/2'
'-x, -y, -z'
'x, -y-1/2, z-1/2'

loop_
_atom_site_label
_atom_site_type_symbol
_atom_site_fract_x
_atom_site_fract_y
_atom_site_fract_z
_atom_site_U_iso_or_equiv
_atom_site_adp_type
_atom_site_occupancy
_atom_site_symmetry_multiplicity
_atom_site_calc_flag
_atom_site_refinement_flags
_atom_site_disorder_assembly
_atom_site_disorder_group
O1 O 0.24914(10) 0.58439(10) 0.69110(12) 0.0329(3) Uani 1 1 d . . .
O2 O 0.25937(10) 0.37841(9) 0.66827(11) 0.0327(3) Uani 1 1 d . . .
N1 N 0.12653(11) 0.08096(12) 0.68412(14) 0.0287(3) Uani 1 1 d . . .
H1A H 0.0907 0.0192 0.7247 0.034 Uiso 1 1 calc R . .
H1B H 0.1360 0.1511 0.7331 0.034 Uiso 1 1 calc R . .
N2 N 0.15264(11) -0.03799(11) 0.47209(14) 0.0290(3) Uani 1 1 d . . .
H2A H 0.1779 -0.0455 0.3819 0.035 Uiso 1 1 calc R . .
H2B H 0.1180 -0.1004 0.5130 0.035 Uiso 1 1 calc R . .
N3 N 0.21955(11) 0.16298(11) 0.48433(13) 0.0278(3) Uani 1 1 d . . .
H3A H 0.2448 0.1552 0.3941 0.033 Uiso 1 1 calc R . .
H3B H 0.2290 0.2330 0.5334 0.033 Uiso 1 1 calc R . .
C1 C 0.27749(11) 0.48754(13) 0.62193(15) 0.0223(3) Uani 1 1 d . . .
C2 C 0.33269(11) 0.50250(12) 0.47320(14) 0.0202(3) Uani 1 1 d . . .
C3 C 0.32189(12) 0.61412(12) 0.39275(15) 0.0228(3) Uani 1 1 d . . .
H3 H 0.2836 0.6822 0.4341 0.027 Uiso 1 1 calc R . .
C4 C 0.36733(12) 0.62544(12) 0.25189(15) 0.0238(3) Uani 1 1 d . . .
H4 H 0.3582 0.7009 0.1981 0.029 Uiso 1 1 calc R . .
C5 C 0.42646(11) 0.52640(13) 0.18861(15) 0.0220(3) Uani 1 1 d . . .
C6 C 0.43889(11) 0.41553(13) 0.27179(16) 0.0233(3) Uani 1 1 d . . .
H6 H 0.4792 0.3481 0.2322 0.028 Uiso 1 1 calc R . .
C7 C 0.39250(11) 0.40401(12) 0.41164(15) 0.0217(3) Uani 1 1 d . . .
H7 H 0.4015 0.3287 0.4658 0.026 Uiso 1 1 calc R . .
C8 C 0.47085(12) 0.54214(13) 0.03762(16) 0.0254(3) Uani 1 1 d . . .
H8 H 0.4567 0.6193 -0.0106 0.030 Uiso 1 1 calc R . .
C9 C 0.16683(11) 0.06821(12) 0.54692(15) 0.0221(3) Uani 1 1 d . . .
O1W O 0.06749(11) 0.72857(11) 0.59504(13) 0.0347(3) Uani 1 1 d . . .
H1WA H 0.037(2) 0.768(2) 0.675(3) 0.062(7) Uiso 1 1 d . . .
H2WA H -0.009(2) 0.351(2) 0.590(3) 0.057(7) Uiso 1 1 d . . .
O2W O 0.01132(11) 0.37546(12) 0.67625(14) 0.0362(3) Uani 1 1 d . . .
H1WB H 0.129(2) 0.684(2) 0.630(3) 0.059(6) Uiso 1 1 d . . .
H2WB H 0.083(3) 0.392(2) 0.681(3) 0.065(7) Uiso 1 1 d . . .

loop_
_atom_site_aniso_label
_atom_site_aniso_U_11
_atom_site_aniso_U_22
_atom_site_aniso_U_33
_atom_site_aniso_U_23
_atom_site_aniso_U_13
_atom_site_aniso_U_12
O1 0.0457(7) 0.0298(6) 0.0245(5) -0.0009(4) 0.0136(5) 0.0068(5)
O2 0.0511(7) 0.0253(5) 0.0233(5) -0.0020(4) 0.0156(5) -0.0086(4)
N1 0.0357(7) 0.0291(6) 0.0219(6) -0.0021(5) 0.0076(5) -0.0005(5)
N2 0.0401(7) 0.0259(6) 0.0215(6) -0.0020(5) 0.0076(5) -0.0076(5)
N3 0.0376(7) 0.0234(6) 0.0231(6) -0.0031(4) 0.0084(5) -0.0038(5)
C1 0.0227(6) 0.0264(7) 0.0181(6) -0.0012(5) 0.0037(5) -0.0025(5)
C2 0.0200(6) 0.0230(6) 0.0178(6) -0.0017(5) 0.0033(5) -0.0034(5)
C3 0.0260(7) 0.0206(6) 0.0223(6) -0.0024(5) 0.0056(5) 0.0000(5)
C4 0.0275(7) 0.0217(6) 0.0226(7) 0.0032(5) 0.0044(5) -0.0009(5)
C5 0.0201(6) 0.0269(7) 0.0194(6) 0.0001(5) 0.0051(5) -0.0033(5)
C6 0.0228(6) 0.0247(7) 0.0232(7) -0.0003(5) 0.0075(5) 0.0020(5)
C7 0.0228(6) 0.0216(6) 0.0212(6) 0.0022(5) 0.0049(5) -0.0009(5)
C8 0.0279(7) 0.0270(7) 0.0220(7) 0.0040(5) 0.0078(5) -0.0020(5)
C9 0.0213(6) 0.0249(7) 0.0200(6) 0.0001(5) 0.0009(5) 0.0024(5)
O1W 0.0393(6) 0.0332(6) 0.0319(6) 0.0014(5) 0.0054(5) 0.0040(5)
O2W 0.0340(6) 0.0434(7) 0.0318(6) -0.0067(5) 0.0089(5) -0.0079(5)

loop_
_atom_type_symbol
_atom_type_description
_atom_type_scat_dispersion_real
_atom_type_scat_dispersion_imag
_atom_type_scat_source
C C 0.0033 0.0016 'International Tables Vol C Tables 4.2.6.8 and 6.1.1.4'
H H 0.0000 0.0000 'International Tables Vol C Tables 4.2.6.8 and 6.1.1.4'
N N 0.0061 0.0033 'International Tables Vol C Tables 4.2.6.8 and 6.1.1.4'
O O 0.0106 0.0060 'International Tables Vol C Tables 4.2.6.8 and 6.1.1.4'

loop_
_geom_angle_atom_site_label_1
_geom_angle_atom_site_label_2
_geom_angle_atom_site_label_3
_geom_angle
_geom_angle_site_symmetry_1
_geom_angle_site_symmetry_3
_geom_angle_publ_flag
O1 C1 O2 123.48(12) . . ?
O1 C1 C2 118.38(12) . . ?
O2 C1 C2 118.11(12) . . ?
C7 C2 C3 118.83(12) . . ?
C7 C2 C1 120.69(11) . . ?
C3 C2 C1 120.46(12) . . ?
C4 C3 C2 120.40(12) . . ?
C3 C4 C5 121.07(12) . . ?
C4 C5 C6 118.07(12) . . ?
C4 C5 C8 118.98(12) . . ?
C6 C5 C8 122.94(12) . . ?
C7 C6 C5 120.76(12) . . ?
C6 C7 C2 120.85(12) . . ?
C8 C8 C5 126.43(17) 3_665 . ?
N2 C9 N3 119.82(12) . . ?
N2 C9 N1 120.24(13) . . ?
N3 C9 N1 119.93(12) . . ?

loop_
_geom_bond_atom_site_label_1
_geom_bond_atom_site_label_2
_geom_bond_distance
_geom_bond_site_symmetry_2
_geom_bond_publ_flag
O1 C1 1.2571(17) . ?
O2 C1 1.2591(17) . ?
N1 C9 1.3335(18) . ?
N2 C9 1.3207(18) . ?
N3 C9 1.3238(18) . ?
C1 C2 1.5061(18) . ?
C2 C7 1.3921(18) . ?
C2 C3 1.3922(19) . ?
C3 C4 1.3871(19) . ?
C4 C5 1.3988(19) . ?
C5 C6 1.3991(19) . ?
C5 C8 1.4696(18) . ?
C6 C7 1.3840(18) . ?
C8 C8 1.331(3) 3_665 ?

loop_
_geom_hbond_atom_site_label_D
_geom_hbond_atom_site_label_H
_geom_hbond_atom_site_label_A
_geom_hbond_distance_DH
_geom_hbond_distance_HA
_geom_hbond_distance_DA
_geom_hbond_angle_DHA
_geom_hbond_site_symmetry_A
N1 H1A O2W 0.87 2.16 3.0295(18) 175.1 2_546
N2 H2A O1 0.87 1.97 2.8308(16) 171.1 4_565
N2 H2B O1W 0.87 2.07 2.9206(17) 167.0 1_545
N3 H3A O2 0.87 2.05 2.8948(15) 164.4 4_565
N3 H3B O2 0.87 1.98 2.8448(16) 172.2 .
O1W H1WA O2W 0.91(3) 1.86(3) 2.7605(17) 169(2) 2_556
O2W H2WA O1W 0.83(3) 1.94(3) 2.7580(17) 171(2) 3_566
O1W H1WB O1 0.90(3) 1.82(3) 2.7228(17) 175(2) .
O2W H2WB O2 0.85(3) 2.08(3) 2.9057(18) 163(2) .
